data_7702879
loop_
_publ_author_name
'Lysenko, Andrey B.'
'Senchyk, Ganna A.'
'Lincke, J\"org'
'L\"assig, Daniel'
'Fokin, Andrey A.'
'Butova, Ekaterina D.'
'Schreiner, Peter R.'
'Krautscheid, Harald'
'Domasevitch, Konstantin V.'

_publ_section_title
;
 Metal oxide-organic frameworks (MOOFs), a new series of coordination
 hybrids constructed from molybdenum(VI) oxide and bitopic 1,2,4-triazole
 linkers.
;
_journal_issue 17
_journal_name_full 'Dalton transactions (Cambridge, England : 2003)'
_journal_page_first 4223
_journal_page_last 4231
_journal_paper_doi 10.1039/b922732f
_journal_volume 39
_journal_year 2010
_chemical_formula_moiety 'C9 H7 Mo N7 O3'
_chemical_formula_sum 'C9 H7 Mo N7 O3'
_chemical_formula_weight 357.16
_chemical_name_common
;Molybdenum(VI) oxide complex with 5-(4-(1,2,4-triazol-4-
yl)phenyl)tetrazole
;
_chemical_name_systematic
;
Molybdenum(VI) oxide complex with 5-[4-(1,2,4-triazol-4-yl)phenyl]tetrazole
;
_space_group_IT_number 88
_space_group_name_Hall '-I 4ad'
_space_group_name_H-M_alt 'I 41/a :2'
_symmetry_cell_setting tetragonal
_symmetry_Int_Tables_number 88
_symmetry_space_group_name_H-M 'I 41/a :2'
_atom_sites_solution_hydrogens geom
_atom_sites_solution_primary direct
_atom_sites_solution_secondary difmap
_audit_creation_method SHELXL-97
_cell_angle_alpha 90.00
_cell_angle_beta 90.00
_cell_angle_gamma 90.00
_cell_formula_units_Z 16
_cell_length_a 19.5123(11)
_cell_length_b 19.5123(11)
_cell_length_c 11.9438(7)
_cell_measurement_reflns_used 9884
_cell_measurement_temperature 213(2)
_cell_measurement_theta_max 27.31
_cell_measurement_theta_min 2.00
_cell_volume 4547.4(4)
_computing_cell_refinement 'IPDS Software (Stoe & Cie, 2000)'
_computing_data_collection 'IPDS Software (Stoe & Cie, 2000)'
_computing_data_reduction 'IPDS Software (Stoe & Cie, 2000)'
_computing_molecular_graphics 'Diamond 2.1e (Brandenburg, 1999)'
_computing_publication_material 'WinGX 1.70.01 (Farrugia, 1999)'
_computing_structure_refinement 'SHELXL-97 (Sheldrick, 1997)'
_computing_structure_solution 'SHELXS-97 (Sheldrick, 1997)'
_diffrn_ambient_temperature 213(2)
_diffrn_measured_fraction_theta_full 0.996
_diffrn_measured_fraction_theta_max 0.996
_diffrn_measurement_device_type 'Stoe Imaging plate diffraction system'
_diffrn_measurement_method '\f oscillation scans'
_diffrn_radiation_monochromator graphite
_diffrn_radiation_source 'fine-focus sealed tube'
_diffrn_radiation_type MoK\a
_diffrn_radiation_wavelength 0.71073
_diffrn_reflns_av_R_equivalents 0.0585
_diffrn_reflns_av_sigmaI/netI 0.0421
_diffrn_reflns_limit_h_max 24
_diffrn_reflns_limit_h_min -20
_diffrn_reflns_limit_k_max 25
_diffrn_reflns_limit_k_min -21
_diffrn_reflns_limit_l_max 15
_diffrn_reflns_limit_l_min -14
_diffrn_reflns_number 9884
_diffrn_reflns_theta_full 27.31
_diffrn_reflns_theta_max 27.31
_diffrn_reflns_theta_min 2.00
_diffrn_standards_decay_% 0
_exptl_absorpt_coefficient_mu 1.176
_exptl_absorpt_correction_T_max 0.7819
_exptl_absorpt_correction_T_min 0.7419
_exptl_absorpt_correction_type numerical
_exptl_absorpt_process_details 'X-RED (Stoe & Cie, 2001) and X-SHAPE (Stoe & Cie, 1999)'
_exptl_crystal_colour colorless
_exptl_crystal_density_diffrn 2.087
_exptl_crystal_density_method 'not measured'
_exptl_crystal_description block
_exptl_crystal_F_000 2816
_exptl_crystal_size_max 0.27
_exptl_crystal_size_mid 0.24
_exptl_crystal_size_min 0.22
_refine_diff_density_max 0.446
_refine_diff_density_min -1.571
_refine_diff_density_rms 0.098
_refine_ls_extinction_method none
_refine_ls_goodness_of_fit_ref 1.029
_refine_ls_hydrogen_treatment constr
_refine_ls_matrix_type full
_refine_ls_number_parameters 181
_refine_ls_number_reflns 2557
_refine_ls_number_restraints 0
_refine_ls_restrained_S_all 1.029
_refine_ls_R_factor_all 0.0343
_refine_ls_R_factor_gt 0.0273
_refine_ls_shift/su_max 0.001
_refine_ls_shift/su_mean 0.000
_refine_ls_structure_factor_coef Fsqd
_refine_ls_weighting_details 'calc w=1/[\s^2^(Fo^2^)+(0.0453P)^2^+0.0000P] where P=(Fo^2^+2Fc^2^)/3'
_refine_ls_weighting_scheme calc
_refine_ls_wR_factor_gt 0.0701
_refine_ls_wR_factor_ref 0.0727
_reflns_number_gt 2206
_reflns_number_total 2557
_reflns_threshold_expression >2sigma(I)
_cod_data_source_file b922732f.txt
_cod_data_source_block (7)
_cod_original_sg_symbol_H-M 'I 41/a'
_cod_database_code 7702879

loop_
_symmetry_equiv_pos_as_xyz
'x, y, z'
'-x, -y+1/2, z'
'-y+3/4, x+1/4, z+1/4'
'y+1/4, -x+1/4, z+1/4'
'x+1/2, y+1/2, z+1/2'
'-x+1/2, -y+1, z+1/2'
'-y+5/4, x+3/4, z+3/4'
'y+3/4, -x+3/4, z+3/4'
'-x, -y, -z'
'x, y-1/2, -z'
'y-3/4, -x-1/4, -z-1/4'
'-y-1/4, x-1/4, -z-1/4'
'-x+1/2, -y+1/2, -z+1/2'
'x+1/2, y, -z+1/2'
'y-1/4, -x+1/4, -z+1/4'
'-y+1/4, x+1/4, -z+1/4'

loop_
_atom_site_label
_atom_site_type_symbol
_atom_site_fract_x
_atom_site_fract_y
_atom_site_fract_z
_atom_site_U_iso_or_equiv
_atom_site_adp_type
_atom_site_occupancy
_atom_site_symmetry_multiplicity
_atom_site_calc_flag
_atom_site_refinement_flags
Mo1 Mo 0.324619(10) 0.029920(10) 0.251451(13) 0.01262(9) Uani 1 1 d .
O1 O 0.32326(9) -0.03178(9) 0.37477(12) 0.0159(3) Uani 1 1 d .
O2 O 0.34542(9) 0.10559(9) 0.31728(12) 0.0188(4) Uani 1 1 d .
O3 O 0.39842(9) 0.00155(10) 0.19044(12) 0.0198(4) Uani 1 1 d .
N1 N 0.21256(10) 0.03604(10) 0.32753(14) 0.0154(4) Uani 1 1 d .
N2 N 0.19274(10) -0.00792(11) 0.41308(15) 0.0160(4) Uani 1 1 d .
N3 N 0.10912(10) 0.06412(10) 0.38044(14) 0.0149(4) Uani 1 1 d .
N4 N -0.14657(11) 0.26808(12) 0.48929(15) 0.0208(4) Uani 1 1 d .
N5 N -0.20750(12) 0.29672(12) 0.46055(17) 0.0233(5) Uani 1 1 d .
N6 N -0.22950(12) 0.27148(12) 0.36591(17) 0.0234(5) Uani 1 1 d .
N7 N -0.18183(11) 0.22608(11) 0.33279(16) 0.0201(4) Uani 1 1 d .
H1N H -0.1835 0.2019 0.2717 0.030 Uiso 1 1 calc R
C1 C 0.13089(13) 0.00996(12) 0.44301(16) 0.0162(5) Uani 1 1 d .
H1 H 0.1051 -0.0114 0.4996 0.019 Uiso 1 1 calc R
C2 C 0.16196(12) 0.07795(12) 0.30988(16) 0.0155(4) Uani 1 1 d .
H2 H 0.1619 0.1130 0.2558 0.019 Uiso 1 1 calc R
C3 C 0.04662(12) 0.10155(12) 0.38769(18) 0.0163(5) Uani 1 1 d .
C4 C 0.01575(13) 0.11112(14) 0.49130(17) 0.0187(5) Uani 1 1 d .
H4 H 0.0342 0.0908 0.5560 0.022 Uiso 1 1 calc R
C5 C -0.04293(13) 0.15120(14) 0.49760(18) 0.0193(5) Uani 1 1 d .
H5 H -0.0644 0.1581 0.5671 0.023 Uiso 1 1 calc R
C6 C -0.07021(12) 0.18127(13) 0.40139(18) 0.0173(5) Uani 1 1 d .
C7 C -0.03816(13) 0.17019(13) 0.29799(17) 0.0178(5) Uani 1 1 d .
H7 H -0.0562 0.1905 0.2330 0.021 Uiso 1 1 calc R
C8 C 0.01962(13) 0.12978(13) 0.29054(18) 0.0175(5) Uani 1 1 d .
H8 H 0.0404 0.1215 0.2208 0.021 Uiso 1 1 calc R
C9 C -0.13137(13) 0.22402(13) 0.40896(18) 0.0172(5) Uani 1 1 d .

loop_
_atom_site_aniso_label
_atom_site_aniso_U_11
_atom_site_aniso_U_22
_atom_site_aniso_U_33
_atom_site_aniso_U_23
_atom_site_aniso_U_13
_atom_site_aniso_U_12
Mo1 0.01401(12) 0.01588(12) 0.00795(11) 0.00033(6) 0.00003(6) -0.00055(7)
O1 0.0151(8) 0.0208(9) 0.0118(6) 0.0019(6) 0.0009(6) 0.0026(6)
O2 0.0233(9) 0.0215(9) 0.0117(7) 0.0003(6) -0.0015(6) -0.0035(7)
O3 0.0199(9) 0.0269(10) 0.0126(7) 0.0015(6) 0.0011(6) 0.0023(7)
N1 0.0197(10) 0.0168(10) 0.0096(7) 0.0007(7) 0.0014(7) -0.0003(8)
N2 0.0186(10) 0.0185(10) 0.0107(8) 0.0028(7) 0.0005(7) -0.0016(8)
N3 0.0153(10) 0.0197(10) 0.0097(7) -0.0019(7) -0.0013(7) 0.0018(7)
N4 0.0218(11) 0.0232(12) 0.0174(9) -0.0017(8) 0.0014(8) 0.0014(9)
N5 0.0269(12) 0.0240(12) 0.0191(9) -0.0005(8) 0.0030(8) 0.0057(9)
N6 0.0229(11) 0.0260(12) 0.0214(9) 0.0013(8) 0.0006(8) 0.0077(9)
N7 0.0208(11) 0.0222(11) 0.0173(9) -0.0025(8) -0.0029(8) 0.0040(8)
C1 0.0173(12) 0.0199(12) 0.0113(9) 0.0015(8) 0.0000(8) -0.0011(9)
C2 0.0189(12) 0.0187(12) 0.0089(8) 0.0003(8) 0.0007(8) 0.0021(9)
C3 0.0153(11) 0.0187(12) 0.0148(9) -0.0029(8) -0.0012(8) 0.0008(8)
C4 0.0194(12) 0.0245(13) 0.0123(9) 0.0011(8) -0.0008(8) 0.0030(9)
C5 0.0196(12) 0.0260(13) 0.0122(9) -0.0009(8) 0.0018(8) 0.0025(9)
C6 0.0157(11) 0.0195(12) 0.0166(10) -0.0014(9) 0.0003(8) -0.0005(9)
C7 0.0205(12) 0.0202(12) 0.0128(9) 0.0008(8) -0.0030(8) -0.0003(9)
C8 0.0180(12) 0.0238(13) 0.0108(9) -0.0012(8) 0.0004(8) 0.0009(9)
C9 0.0191(12) 0.0174(12) 0.0151(9) 0.0033(8) 0.0009(8) 0.0006(9)

loop_
_atom_type_symbol
_atom_type_description
_atom_type_scat_dispersion_real
_atom_type_scat_dispersion_imag
_atom_type_scat_source
C C 0.0033 0.0016 'International Tables Vol C Tables 4.2.6.8 and 6.1.1.4'
H H 0.0000 0.0000 'International Tables Vol C Tables 4.2.6.8 and 6.1.1.4'
N N 0.0061 0.0033 'International Tables Vol C Tables 4.2.6.8 and 6.1.1.4'
O O 0.0106 0.0060 'International Tables Vol C Tables 4.2.6.8 and 6.1.1.4'
Mo Mo -1.6832 0.6857 'International Tables Vol C Tables 4.2.6.8 and 6.1.1.4'

loop_
_geom_angle_atom_site_label_1
_geom_angle_atom_site_label_2
_geom_angle_atom_site_label_3
_geom_angle
_geom_angle_site_symmetry_1
_geom_angle_site_symmetry_3
O3 Mo1 O2 105.92(9) . .
O3 Mo1 O1 97.88(8) . .
O2 Mo1 O1 101.10(7) . .
O3 Mo1 O1 99.98(7) . 7_444
O2 Mo1 O1 94.85(7) . 7_444
O1 Mo1 O1 151.73(8) . 7_444
O3 Mo1 N1 163.42(8) . .
O2 Mo1 N1 89.96(8) . .
O1 Mo1 N1 73.87(7) . .
O1 Mo1 N1 83.03(7) 7_444 .
O3 Mo1 N2 92.30(8) . 7_444
O2 Mo1 N2 160.31(8) . 7_444
O1 Mo1 N2 83.33(7) . 7_444
O1 Mo1 N2 74.26(7) 7_444 7_444
N1 Mo1 N2 72.70(7) . 7_444
Mo1 O1 Mo1 152.84(10) . 4
C2 N1 N2 107.25(19) . .
C2 N1 Mo1 132.09(16) . .
N2 N1 Mo1 120.51(14) . .
C1 N2 N1 107.08(18) . .
C1 N2 Mo1 133.06(14) . 4
N1 N2 Mo1 117.61(14) . 4
C2 N3 C1 104.9(2) . .
C2 N3 C3 125.8(2) . .
C1 N3 C3 129.2(2) . .
C9 N4 N5 106.30(19) . .
N6 N5 N4 110.6(2) . .
N5 N6 N7 106.0(2) . .
C9 N7 N6 109.2(2) . .
C9 N7 H1N 125.4 . .
N6 N7 H1N 125.4 . .
N2 C1 N3 110.20(19) . .
N2 C1 H1 124.9 . .
N3 C1 H1 124.9 . .
N1 C2 N3 110.5(2) . .
N1 C2 H2 124.7 . .
N3 C2 H2 124.7 . .
C8 C3 C4 121.8(2) . .
C8 C3 N3 118.53(19) . .
C4 C3 N3 119.6(2) . .
C5 C4 C3 118.8(2) . .
C5 C4 H4 120.6 . .
C3 C4 H4 120.6 . .
C4 C5 C6 120.4(2) . .
C4 C5 H5 119.8 . .
C6 C5 H5 119.8 . .
C5 C6 C7 119.4(2) . .
C5 C6 C9 120.1(2) . .
C7 C6 C9 120.5(2) . .
C8 C7 C6 120.7(2) . .
C8 C7 H7 119.7 . .
C6 C7 H7 119.7 . .
C7 C8 C3 118.9(2) . .
C7 C8 H8 120.6 . .
C3 C8 H8 120.6 . .
N4 C9 N7 107.9(2) . .
N4 C9 C6 126.9(2) . .
N7 C9 C6 125.1(2) . .

loop_
_geom_bond_atom_site_label_1
_geom_bond_atom_site_label_2
_geom_bond_distance
_geom_bond_site_symmetry_2
Mo1 O3 1.7062(17) .
Mo1 O2 1.7213(17) .
Mo1 O1 1.9025(16) .
Mo1 O1 1.9243(16) 7_444
Mo1 N1 2.371(2) .
Mo1 N2 2.388(2) 7_444
O1 Mo1 1.9243(15) 4
N1 C2 1.299(3) .
N1 N2 1.389(3) .
N2 C1 1.306(3) .
N2 Mo1 2.388(2) 4
N3 C2 1.359(3) .
N3 C1 1.362(3) .
N3 C3 1.424(3) .
N4 C9 1.322(3) .
N4 N5 1.358(3) .
N5 N6 1.306(3) .
N6 N7 1.344(3) .
N7 C9 1.341(3) .
N7 H1N 0.8700 .
C1 H1 0.9400 .
C2 H2 0.9400 .
C3 C8 1.388(3) .
C3 C4 1.389(3) .
C4 C5 1.389(4) .
C4 H4 0.9400 .
C5 C6 1.396(3) .
C5 H5 0.9400 .
C6 C7 1.401(3) .
C6 C9 1.459(3) .
C7 C8 1.379(3) .
C7 H7 0.9400 .
C8 H8 0.9400 .

loop_
_geom_torsion_atom_site_label_1
_geom_torsion_atom_site_label_2
_geom_torsion_atom_site_label_3
_geom_torsion_atom_site_label_4
_geom_torsion
_geom_torsion_site_symmetry_1
_geom_torsion_site_symmetry_4
O3 Mo1 O1 Mo1 -168.9(2) . 4
O2 Mo1 O1 Mo1 83.1(2) . 4
O1 Mo1 O1 Mo1 -40.1(4) 7_444 4
N1 Mo1 O1 Mo1 -3.64(19) . 4
N2 Mo1 O1 Mo1 -77.5(2) 7_444 4
O3 Mo1 N1 C2 -129.2(3) . .
O2 Mo1 N1 C2 67.3(2) . .
O1 Mo1 N1 C2 168.9(2) . .
O1 Mo1 N1 C2 -27.6(2) 7_444 .
N2 Mo1 N1 C2 -103.2(2) 7_444 .
O3 Mo1 N1 N2 55.9(3) . .
O2 Mo1 N1 N2 -107.55(16) . .
O1 Mo1 N1 N2 -5.98(15) . .
O1 Mo1 N1 N2 157.56(17) 7_444 .
N2 Mo1 N1 N2 81.93(16) 7_444 .
C2 N1 N2 C1 -0.2(3) . .
Mo1 N1 N2 C1 175.85(14) . .
C2 N1 N2 Mo1 -165.35(15) . 4
Mo1 N1 N2 Mo1 10.7(2) . 4
C9 N4 N5 N6 0.0(3) . .
N4 N5 N6 N7 -0.3(3) . .
N5 N6 N7 C9 0.5(3) . .
N1 N2 C1 N3 0.0(3) . .
Mo1 N2 C1 N3 161.92(16) 4 .
C2 N3 C1 N2 0.2(2) . .
C3 N3 C1 N2 -177.2(2) . .
N2 N1 C2 N3 0.3(3) . .
Mo1 N1 C2 N3 -175.09(14) . .
C1 N3 C2 N1 -0.3(2) . .
C3 N3 C2 N1 177.2(2) . .
C2 N3 C3 C8 34.2(3) . .
C1 N3 C3 C8 -148.9(2) . .
C2 N3 C3 C4 -143.4(2) . .
C1 N3 C3 C4 33.6(4) . .
C8 C3 C4 C5 -1.3(4) . .
N3 C3 C4 C5 176.2(2) . .
C3 C4 C5 C6 0.0(4) . .
C4 C5 C6 C7 0.5(4) . .
C4 C5 C6 C9 -179.2(2) . .
C5 C6 C7 C8 0.3(4) . .
C9 C6 C7 C8 -180.0(2) . .
C6 C7 C8 C3 -1.6(4) . .
C4 C3 C8 C7 2.1(4) . .
N3 C3 C8 C7 -175.4(2) . .
N5 N4 C9 N7 0.3(3) . .
N5 N4 C9 C6 179.1(2) . .
N6 N7 C9 N4 -0.5(3) . .
N6 N7 C9 C6 -179.3(2) . .
C5 C6 C9 N4 38.8(4) . .
C7 C6 C9 N4 -141.0(3) . .
C5 C6 C9 N7 -142.6(3) . .
C7 C6 C9 N7 37.6(4) . .
